data_7108598
loop_
_publ_author_name
'Jie-Peng Zhang'
'Ai-Xin Zhu'
'Xiao-Ming Chen'

_publ_section_title
;
 Single-crystal X-ray diffraction and Raman spectroscopy studies of
 isobaric N2 adsorption in SOD-type metal-organic zeolites
;
_journal_name_full Chem.Commun.
_journal_page_first 11395
_journal_paper_doi 10.1039/c2cc35544b
_journal_volume 48
_journal_year 2012
_chemical_formula_sum 'C6 H8 N14.67 Zn'
_chemical_formula_weight 350.97
_chemical_name_systematic
;
?
;
_space_group_IT_number 217
_symmetry_cell_setting cubic
_symmetry_space_group_name_Hall 'I -4 2 3'
_symmetry_space_group_name_H-M 'I -4 3 m'
_atom_sites_solution_hydrogens geom
_atom_sites_solution_primary direct
_atom_sites_solution_secondary difmap
_audit_creation_method SHELXL-97
_cell_angle_alpha 90.00
_cell_angle_beta 90.00
_cell_angle_gamma 90.00
_cell_formula_units_Z 12
_cell_length_a 17.082(2)
_cell_length_b 17.082(2)
_cell_length_c 17.082(2)
_cell_measurement_temperature 115(2)
_cell_volume 4984.4(10)
_computing_structure_refinement 'SHELXL-97 (Sheldrick, 1997)'
_computing_structure_solution 'SHELXS-97 (Sheldrick, 1990)'
_diffrn_ambient_temperature 115(2)
_diffrn_measured_fraction_theta_full 0.994
_diffrn_measured_fraction_theta_max 0.994
_diffrn_measurement_device_type CCD
_diffrn_measurement_method '/w scan'
_diffrn_radiation_monochromator graphite
_diffrn_radiation_source 'fine-focus sealed tube'
_diffrn_radiation_type MoK\a
_diffrn_radiation_wavelength 0.71073
_diffrn_reflns_av_R_equivalents 0.0554
_diffrn_reflns_av_sigmaI/netI 0.0310
_diffrn_reflns_limit_h_max 21
_diffrn_reflns_limit_h_min -18
_diffrn_reflns_limit_k_max 21
_diffrn_reflns_limit_k_min -20
_diffrn_reflns_limit_l_max 20
_diffrn_reflns_limit_l_min -18
_diffrn_reflns_number 9551
_diffrn_reflns_theta_full 25.94
_diffrn_reflns_theta_max 25.94
_diffrn_reflns_theta_min 2.38
_exptl_absorpt_coefficient_mu 1.498
_exptl_absorpt_correction_T_max 0.7438
_exptl_absorpt_correction_T_min 0.6539
_exptl_absorpt_correction_type multi-scan
_exptl_absorpt_process_details SADABS
_exptl_crystal_colour colorless
_exptl_crystal_density_diffrn 1.403
_exptl_crystal_density_method 'not measured'
_exptl_crystal_description block
_exptl_crystal_F_000 2120
_exptl_crystal_size_max 0.31
_exptl_crystal_size_mid 0.24
_exptl_crystal_size_min 0.21
_refine_diff_density_max 0.496
_refine_diff_density_min -0.552
_refine_diff_density_rms 0.090
_refine_ls_abs_structure_details 'Flack H D (1983), Acta Cryst. A39, 876-881'
_refine_ls_abs_structure_Flack 0.02(4)
_refine_ls_extinction_method none
_refine_ls_goodness_of_fit_ref 1.039
_refine_ls_hydrogen_treatment constr
_refine_ls_matrix_type full
_refine_ls_number_parameters 62
_refine_ls_number_reflns 928
_refine_ls_number_restraints 0
_refine_ls_restrained_S_all 1.039
_refine_ls_R_factor_all 0.0426
_refine_ls_R_factor_gt 0.0423
_refine_ls_shift/su_max 0.000
_refine_ls_shift/su_mean 0.000
_refine_ls_structure_factor_coef Fsqd
_refine_ls_weighting_details 'calc w=1/[\s^2^(Fo^2^)+(0.0637P)^2^+18.6295P] where P=(Fo^2^+2Fc^2^)/3'
_refine_ls_weighting_scheme calc
_refine_ls_wR_factor_gt 0.1106
_refine_ls_wR_factor_ref 0.1109
_reflns_number_gt 920
_reflns_number_total 928
_reflns_threshold_expression >2sigma(I)
_cod_data_source_file c2cc35544b.txt
_cod_data_source_block MAF-7_115K
_cod_original_cell_volume 4984.5(10)
_cod_original_sg_symbol_H-M I-43m
_cod_database_code 7108598

loop_
_symmetry_equiv_pos_as_xyz
'x, y, z'
'-x, -y, z'
'-x, y, -z'
'x, -y, -z'
'z, x, y'
'z, -x, -y'
'-z, -x, y'
'-z, x, -y'
'y, z, x'
'-y, z, -x'
'y, -z, -x'
'-y, -z, x'
'y, x, z'
'-y, -x, z'
'y, -x, -z'
'-y, x, -z'
'x, z, y'
'-x, z, -y'
'-x, -z, y'
'x, -z, -y'
'z, y, x'
'z, -y, -x'
'-z, y, -x'
'-z, -y, x'
'x+1/2, y+1/2, z+1/2'
'-x+1/2, -y+1/2, z+1/2'
'-x+1/2, y+1/2, -z+1/2'
'x+1/2, -y+1/2, -z+1/2'
'z+1/2, x+1/2, y+1/2'
'z+1/2, -x+1/2, -y+1/2'
'-z+1/2, -x+1/2, y+1/2'
'-z+1/2, x+1/2, -y+1/2'
'y+1/2, z+1/2, x+1/2'
'-y+1/2, z+1/2, -x+1/2'
'y+1/2, -z+1/2, -x+1/2'
'-y+1/2, -z+1/2, x+1/2'
'y+1/2, x+1/2, z+1/2'
'-y+1/2, -x+1/2, z+1/2'
'y+1/2, -x+1/2, -z+1/2'
'-y+1/2, x+1/2, -z+1/2'
'x+1/2, z+1/2, y+1/2'
'-x+1/2, z+1/2, -y+1/2'
'-x+1/2, -z+1/2, y+1/2'
'x+1/2, -z+1/2, -y+1/2'
'z+1/2, y+1/2, x+1/2'
'z+1/2, -y+1/2, -x+1/2'
'-z+1/2, y+1/2, -x+1/2'
'-z+1/2, -y+1/2, x+1/2'

loop_
_atom_site_label
_atom_site_type_symbol
_atom_site_fract_x
_atom_site_fract_y
_atom_site_fract_z
_atom_site_U_iso_or_equiv
_atom_site_adp_type
_atom_site_occupancy
_atom_site_symmetry_multiplicity
_atom_site_calc_flag
_atom_site_refinement_flags
_atom_site_disorder_assembly
_atom_site_disorder_group
Zn1 Zn 0.0000 0.2500 0.5000 0.0175(3) Uani 1 4 d S . .
C1 C 0.1325(2) 0.1325(2) 0.5135(4) 0.0229(15) Uani 1 2 d S A .
N1 N 0.08906(19) 0.18066(18) 0.46998(18) 0.0203(7) Uani 1 1 d . . .
C2 C 0.1100(3) 0.1649(3) 0.3945(3) 0.0360(11) Uani 0.50 1 d P A 1
H2A H 0.0887 0.1893 0.3492 0.043 Uiso 0.50 1 calc PR A 1
N2 N 0.1100(3) 0.1649(3) 0.3945(3) 0.0360(11) Uani 0.50 1 d P A 2
C3 C 0.1307(4) 0.1307(4) 0.6012(5) 0.0388(19) Uani 1 2 d S . .
H3A H 0.1682 0.1688 0.6220 0.058 Uiso 1 2 calc SR A .
H3B H 0.1447 0.0782 0.6196 0.058 Uiso 0.50 1 calc PR . .
H3C H 0.0779 0.1439 0.6196 0.058 Uiso 0.50 1 calc PR . .
N11 N 0.0000 0.0000 0.4681(7) 0.089(5) Uani 1 4 d S . .
N21 N 0.2722(6) 0.2722(6) 0.4779(15) 0.118(9) Uani 1 2 d S . .
N22 N 0.2912(9) 0.2912(9) 0.443(2) 0.183(12) Uani 1 2 d S . .
N33 N 0.2653(11) 0.2653(11) 0.7347(11) 0.053(8) Uiso 0.40 6 d SP . .
N31 N 0.2981(12) 0.2981(12) 0.7019(12) 0.122(10) Uiso 1 6 d S . .
N32 N 0.320(3) 0.320(3) 0.680(3) 0.19(3) Uiso 0.60 6 d SP . .
N41 N 0.2498(8) 0.5139(13) 0.4861(13) 0.197(10) Uiso 1 2 d S . .
N51 N 0.425(5) 0.575(5) 0.425(5) 0.18(5) Uiso 0.25 6 d SP . .
N52 N 0.460(5) 0.540(5) 0.460(5) 0.26(12) Uiso 0.25 6 d SP . .

loop_
_atom_site_aniso_label
_atom_site_aniso_U_11
_atom_site_aniso_U_22
_atom_site_aniso_U_33
_atom_site_aniso_U_23
_atom_site_aniso_U_13
_atom_site_aniso_U_12
Zn1 0.0182(3) 0.0162(4) 0.0182(3) 0.000 0.000 0.000
C1 0.0230(15) 0.0230(15) 0.023(5) 0.0010(15) 0.0010(15) 0.0021(18)
N1 0.0210(16) 0.0170(15) 0.0231(15) -0.0010(11) 0.0026(12) 0.0014(13)
C2 0.038(3) 0.043(3) 0.026(2) 0.002(2) 0.0035(18) 0.015(2)
N2 0.038(3) 0.043(3) 0.026(2) 0.002(2) 0.0035(18) 0.015(2)
C3 0.046(3) 0.046(3) 0.025(4) 0.004(2) 0.004(2) 0.023(4)
N11 0.055(3) 0.055(3) 0.158(14) 0.000 0.000 -0.017(12)
N21 0.070(5) 0.070(5) 0.21(3) 0.008(8) 0.008(8) -0.010(6)
N22 0.126(11) 0.126(11) 0.30(3) 0.031(11) 0.031(11) -0.031(13)

loop_
_atom_type_symbol
_atom_type_description
_atom_type_scat_dispersion_real
_atom_type_scat_dispersion_imag
_atom_type_scat_source
C C 0.0033 0.0016 'International Tables Vol C Tables 4.2.6.8 and 6.1.1.4'
H H 0.0000 0.0000 'International Tables Vol C Tables 4.2.6.8 and 6.1.1.4'
N N 0.0061 0.0033 'International Tables Vol C Tables 4.2.6.8 and 6.1.1.4'
Zn Zn 0.2839 1.4301 'International Tables Vol C Tables 4.2.6.8 and 6.1.1.4'

loop_
_geom_angle_atom_site_label_1
_geom_angle_atom_site_label_2
_geom_angle_atom_site_label_3
_geom_angle
_geom_angle_site_symmetry_1
_geom_angle_site_symmetry_3
N1 Zn1 N1 110.64(9) 46_455 3_556
N1 Zn1 N1 107.16(18) 46_455 48
N1 Zn1 N1 110.64(9) 3_556 48
N1 Zn1 N1 110.64(9) 46_455 .
N1 Zn1 N1 107.16(18) 3_556 .
N1 Zn1 N1 110.64(9) 48 .
N1 C1 N1 112.1(5) 13 .
N1 C1 C3 123.9(3) 13 .
N1 C1 C3 123.9(3) . .
C1 N1 C2 105.0(4) . .
C1 N1 Zn1 130.3(3) . .
C2 N1 Zn1 124.0(3) . .
C2 C2 N1 109.0(2) 13 .
N31 N33 N32 0(3) . .
N32 N31 N33 180(10) . .
N31 N32 N33 0(7) . .

loop_
_geom_bond_atom_site_label_1
_geom_bond_atom_site_label_2
_geom_bond_distance
_geom_bond_site_symmetry_2
Zn1 N1 1.995(3) 46_455
Zn1 N1 1.995(3) 3_556
Zn1 N1 1.995(3) 48
Zn1 N1 1.995(3) .
C1 N1 1.334(5) 13
C1 N1 1.334(5) .
C1 C3 1.500(10) .
N1 C2 1.366(6) .
C2 C2 1.326(10) 13
N11 N11 1.09(2) 3_556
N21 N22 0.75(3) .
N33 N31 0.97(4) .
N33 N32 1.62(8) .
N31 N32 0.65(8) .
N41 N41 0.67(7) 4_566
N51 N52 1.1(2) .
